data_4305847
loop_
_publ_author_name
'Andreas Franken'
'Bruce E. Hodson'
'Thomas D. McGrath'
'F. Gordon A. Stone'

_publ_contact_author_address
; Department of Chemistry and Biochemistry
  Baylor University
  PO Box 97348
  Waco
  TX, 76798-7348
  USA
;
_publ_contact_author_email Gordon_Stone@baylor.edu
_publ_contact_author_fax '+1 254 710 2403'
_publ_contact_author_name 'Prof. F. Gordon A. Stone'
_publ_contact_author_phone '+1 254 710 4427'
_publ_section_title
;
Formation of Intramolecular Rings in Ferramonocarbollide Complexes
;
_journal_name_full 'Inorganic Chemistry'
_journal_page_first 8788
_journal_page_last 8797
_journal_paper_doi 10.1021/ic800780w
_journal_volume 47
_journal_year 2008
_chemical_formula_sum 'C17 H20 B8 Cl Fe O3 P'
_chemical_formula_weight 481.08
_chemical_name_systematic
; 
 ? 
;
_space_group_IT_number 14
_symmetry_cell_setting monoclinic
_symmetry_space_group_name_Hall '-P 2ybc'
_symmetry_space_group_name_H-M 'P 1 21/c 1'
_atom_sites_solution_hydrogens geom
_atom_sites_solution_primary direct
_atom_sites_solution_secondary difmap
_audit_creation_method SHELXL-97
_cell_angle_alpha 90.00
_cell_angle_beta 101.180(4)
_cell_angle_gamma 90.00
_cell_formula_units_Z 4
_cell_length_a 15.7274(9)
_cell_length_b 7.5487(5)
_cell_length_c 19.0021(12)
_cell_measurement_reflns_used 5124
_cell_measurement_temperature 110(2)
_cell_measurement_theta_max 27.35
_cell_measurement_theta_min 2.64
_cell_volume 2213.1(2)
_computing_cell_refinement 'Bruker APEX2 (Bruker, 2003)'
_computing_data_collection 'Bruker APEX2 (Bruker, 2003)'
_computing_data_reduction 'Bruker APEX2 (Bruker, 2003)'
_computing_molecular_graphics 'Bruker SHELXTL (Bruker, 2001)'
_computing_publication_material 'Bruker SHELXTL (Bruker, 2001)'
_computing_structure_refinement 'Bruker SHELXTL (Bruker, 2001)'
_computing_structure_solution 'Bruker SHELXTL (Bruker, 2001)'
_diffrn_ambient_temperature 110(2)
_diffrn_measured_fraction_theta_full 0.980
_diffrn_measured_fraction_theta_max 0.959
_diffrn_measurement_device_type 'Bruker-Nonius X8 APEX CCD area detector'
_diffrn_measurement_method 'phi and omega scans'
_diffrn_radiation_monochromator graphite
_diffrn_radiation_source 'fine-focus sealed tube'
_diffrn_radiation_type MoK\a
_diffrn_radiation_wavelength 0.71073
_diffrn_reflns_av_R_equivalents 0.1071
_diffrn_reflns_av_sigmaI/netI 0.1208
_diffrn_reflns_limit_h_max 19
_diffrn_reflns_limit_h_min -20
_diffrn_reflns_limit_k_max 9
_diffrn_reflns_limit_k_min -9
_diffrn_reflns_limit_l_max 24
_diffrn_reflns_limit_l_min -22
_diffrn_reflns_number 18851
_diffrn_reflns_theta_full 25.00
_diffrn_reflns_theta_max 27.46
_diffrn_reflns_theta_min 2.19
_exptl_absorpt_coefficient_mu 0.892
_exptl_absorpt_correction_T_max 0.9082
_exptl_absorpt_correction_T_min 0.8559
_exptl_absorpt_correction_type multi-scan
_exptl_absorpt_process_details 'SADABS (Bruker, 2003)'
_exptl_crystal_colour yellow
_exptl_crystal_density_diffrn 1.444
_exptl_crystal_density_method 'not measured'
_exptl_crystal_description block
_exptl_crystal_F_000 976
_exptl_crystal_size_max 0.18
_exptl_crystal_size_mid 0.16
_exptl_crystal_size_min 0.11
_refine_diff_density_max 0.554
_refine_diff_density_min -0.426
_refine_diff_density_rms 0.112
_refine_ls_extinction_method none
_refine_ls_goodness_of_fit_ref 1.079
_refine_ls_hydrogen_treatment constr
_refine_ls_matrix_type full
_refine_ls_number_parameters 280
_refine_ls_number_reflns 4867
_refine_ls_number_restraints 0
_refine_ls_restrained_S_all 1.079
_refine_ls_R_factor_all 0.1353
_refine_ls_R_factor_gt 0.0829
_refine_ls_shift/su_max 0.000
_refine_ls_shift/su_mean 0.000
_refine_ls_structure_factor_coef Fsqd
_refine_ls_weighting_details 'calc w=1/[\s^2^(Fo^2^)+(0.0000P)^2^+11.7659P] where P=(Fo^2^+2Fc^2^)/3'
_refine_ls_weighting_scheme calc
_refine_ls_wR_factor_gt 0.1389
_refine_ls_wR_factor_ref 0.1586
_reflns_number_gt 3130
_reflns_number_total 4867
_reflns_threshold_expression >2sigma(I)
_cod_data_source_file ic800780w_si_001_4.cif
_cod_data_source_block 6a
_cod_database_code 4305847

loop_
_symmetry_equiv_pos_as_xyz
'x, y, z'
'-x, y+1/2, -z+1/2'
'-x, -y, -z'
'x, -y-1/2, z-1/2'

loop_
_atom_site_label
_atom_site_type_symbol
_atom_site_fract_x
_atom_site_fract_y
_atom_site_fract_z
_atom_site_U_iso_or_equiv
_atom_site_adp_type
_atom_site_occupancy
_atom_site_symmetry_multiplicity
_atom_site_calc_flag
_atom_site_refinement_flags
_atom_site_disorder_assembly
_atom_site_disorder_group
Fe6 Fe 0.31427(5) -0.00041(12) 0.44612(4) 0.0221(2) Uani 1 1 d . . .
Cl92 Cl 0.11314(9) 0.5935(2) 0.21065(8) 0.0276(4) Uani 1 1 d . . .
P9 P 0.20353(9) 0.28264(19) 0.28965(7) 0.0164(3) Uani 1 1 d . . .
O62 O 0.4111(3) 0.2375(8) 0.5547(3) 0.0674(18) Uani 1 1 d . . .
O64 O 0.3984(3) -0.3119(7) 0.5194(3) 0.0490(14) Uani 1 1 d . . .
O66 O 0.4250(3) 0.0170(7) 0.3392(3) 0.0456(13) Uani 1 1 d . . .
C1 C 0.1400(4) 0.1164(8) 0.4937(3) 0.0272(14) Uani 1 1 d . . .
H1 H 0.1133 0.1827 0.5375 0.033 Uiso 1 1 calc R . .
C20 C 0.1738(3) 0.1599(7) 0.2070(3) 0.0191(12) Uani 1 1 d . . .
C21 C 0.0876(3) 0.1468(7) 0.1725(3) 0.0203(12) Uani 1 1 d . . .
H21 H 0.0439 0.2096 0.1903 0.024 Uiso 1 1 calc R . .
C22 C 0.0660(4) 0.0421(8) 0.1123(3) 0.0253(13) Uani 1 1 d . . .
H22 H 0.0072 0.0348 0.0883 0.030 Uiso 1 1 calc R . .
C23 C 0.1281(4) -0.0517(8) 0.0868(3) 0.0303(15) Uani 1 1 d . . .
H23 H 0.1121 -0.1256 0.0459 0.036 Uiso 1 1 calc R . .
C24 C 0.2135(4) -0.0393(8) 0.1201(3) 0.0327(15) Uani 1 1 d . . .
H24 H 0.2566 -0.1027 0.1017 0.039 Uiso 1 1 calc R . .
C25 C 0.2367(4) 0.0662(8) 0.1807(3) 0.0268(14) Uani 1 1 d . . .
H25 H 0.2957 0.0741 0.2041 0.032 Uiso 1 1 calc R . .
C26 C 0.3029(3) 0.4003(8) 0.2877(3) 0.0214(12) Uani 1 1 d . . .
C27 C 0.3234(4) 0.4548(8) 0.2238(3) 0.0264(14) Uani 1 1 d . . .
H27 H 0.2867 0.4242 0.1796 0.032 Uiso 1 1 calc R . .
C28 C 0.3974(4) 0.5538(9) 0.2239(4) 0.0368(17) Uani 1 1 d . . .
H28 H 0.4102 0.5955 0.1799 0.044 Uiso 1 1 calc R . .
C29 C 0.4523(4) 0.5920(9) 0.2875(4) 0.0370(17) Uani 1 1 d . . .
H29 H 0.5044 0.6556 0.2875 0.044 Uiso 1 1 calc R . .
C30 C 0.4315(4) 0.5376(8) 0.3515(4) 0.0339(16) Uani 1 1 d . . .
H30 H 0.4690 0.5667 0.3954 0.041 Uiso 1 1 calc R . .
C31 C 0.3576(4) 0.4424(8) 0.3526(3) 0.0253(13) Uani 1 1 d . . .
H31 H 0.3438 0.4056 0.3969 0.030 Uiso 1 1 calc R . .
C61 C 0.3721(4) 0.1479(10) 0.5106(4) 0.0432(19) Uani 1 1 d . . .
C63 C 0.3673(4) -0.1890(9) 0.4907(3) 0.0308(15) Uani 1 1 d . . .
C65 C 0.3810(4) 0.0099(9) 0.3816(3) 0.0332(15) Uani 1 1 d . . .
C91 C 0.1225(3) 0.4542(7) 0.2872(3) 0.0200(12) Uani 1 1 d . . .
H91A H 0.0656 0.3980 0.2875 0.024 Uiso 1 1 calc R . .
H91B H 0.1376 0.5275 0.3311 0.024 Uiso 1 1 calc R . .
B2 B 0.2152(4) 0.2030(9) 0.4607(4) 0.0238(15) Uani 1 1 d . . .
H2 H 0.2429 0.3371 0.4765 0.029 Uiso 1 1 calc R . .
B3 B 0.2128(4) -0.0311(10) 0.5103(4) 0.0280(16) Uani 1 1 d . . .
H3 H 0.2386 -0.0808 0.5659 0.034 Uiso 1 1 calc R . .
B4 B 0.1075(4) -0.0649(9) 0.4539(4) 0.0221(14) Uani 1 1 d . . .
H4 H 0.0507 -0.1411 0.4656 0.027 Uiso 1 1 calc R . .
B5 B 0.1093(4) 0.1456(10) 0.4105(4) 0.0262(16) Uani 1 1 d . . .
H5 H 0.0540 0.2350 0.3876 0.031 Uiso 1 1 calc R . .
B7 B 0.2003(4) -0.1784(9) 0.4342(4) 0.0239(15) Uani 1 1 d . . .
H7 H 0.2071 -0.3244 0.4442 0.029 Uiso 1 1 calc R . .
B8 B 0.1272(4) -0.0562(8) 0.3656(3) 0.0205(14) Uani 1 1 d . . .
H8 H 0.0768 -0.1046 0.3197 0.025 Uiso 1 1 calc R . .
B9 B 0.2040(4) 0.1287(9) 0.3712(3) 0.0196(14) Uani 1 1 d . . .
B10 B 0.2315(4) -0.0961(9) 0.3573(3) 0.0207(14) Uani 1 1 d . . .
H10 H 0.2559 -0.1628 0.3124 0.025 Uiso 1 1 calc R . .

loop_
_atom_site_aniso_label
_atom_site_aniso_U_11
_atom_site_aniso_U_22
_atom_site_aniso_U_33
_atom_site_aniso_U_23
_atom_site_aniso_U_13
_atom_site_aniso_U_12
Fe6 0.0176(4) 0.0247(5) 0.0233(4) 0.0031(4) 0.0019(3) -0.0015(4)
Cl92 0.0316(8) 0.0227(8) 0.0261(8) 0.0022(7) -0.0006(6) 0.0006(6)
P9 0.0161(7) 0.0155(7) 0.0178(7) -0.0017(6) 0.0038(5) -0.0005(6)
O62 0.060(4) 0.062(4) 0.063(4) -0.010(3) -0.029(3) -0.025(3)
O64 0.045(3) 0.046(3) 0.054(3) 0.021(3) 0.004(2) 0.016(3)
O66 0.034(3) 0.055(3) 0.055(3) 0.011(3) 0.027(2) 0.006(2)
C1 0.037(4) 0.019(3) 0.030(3) -0.002(3) 0.018(3) -0.001(3)
C20 0.026(3) 0.016(3) 0.017(3) 0.001(2) 0.007(2) -0.001(2)
C21 0.023(3) 0.019(3) 0.020(3) 0.000(2) 0.007(2) -0.001(2)
C22 0.035(3) 0.022(3) 0.016(3) 0.004(3) -0.001(2) -0.001(3)
C23 0.052(4) 0.018(3) 0.021(3) -0.002(3) 0.006(3) -0.003(3)
C24 0.039(4) 0.030(4) 0.031(3) -0.007(3) 0.011(3) 0.003(3)
C25 0.025(3) 0.031(4) 0.025(3) -0.003(3) 0.006(2) 0.003(3)
C26 0.017(3) 0.026(3) 0.022(3) -0.003(3) 0.005(2) 0.001(2)
C27 0.021(3) 0.030(4) 0.027(3) 0.000(3) 0.002(2) -0.002(3)
C28 0.034(4) 0.044(4) 0.035(4) 0.006(3) 0.012(3) -0.006(3)
C29 0.022(3) 0.036(4) 0.055(5) -0.001(4) 0.011(3) -0.010(3)
C30 0.023(3) 0.032(4) 0.044(4) -0.012(3) -0.002(3) -0.014(3)
C31 0.026(3) 0.026(3) 0.022(3) 0.000(3) 0.000(2) -0.005(3)
C61 0.031(4) 0.053(5) 0.040(4) 0.006(4) -0.008(3) -0.009(3)
C63 0.027(3) 0.032(4) 0.034(4) 0.004(3) 0.008(3) 0.002(3)
C65 0.024(3) 0.032(4) 0.043(4) 0.010(3) 0.005(3) 0.002(3)
C91 0.022(3) 0.022(3) 0.015(3) -0.002(2) 0.002(2) -0.001(2)
B2 0.030(4) 0.018(3) 0.025(4) -0.002(3) 0.010(3) -0.004(3)
B3 0.028(4) 0.033(4) 0.025(4) -0.002(3) 0.008(3) -0.002(3)
B4 0.016(3) 0.023(4) 0.028(4) 0.002(3) 0.006(3) -0.001(3)
B5 0.023(3) 0.030(4) 0.029(4) 0.001(3) 0.013(3) 0.000(3)
B7 0.024(3) 0.020(4) 0.028(4) -0.003(3) 0.005(3) -0.004(3)
B8 0.017(3) 0.017(3) 0.026(3) -0.007(3) -0.001(3) 0.001(3)
B9 0.018(3) 0.020(3) 0.021(3) 0.003(3) 0.003(3) 0.006(3)
B10 0.017(3) 0.026(4) 0.019(3) 0.001(3) 0.003(3) 0.001(3)

loop_
_atom_type_symbol
_atom_type_description
_atom_type_scat_dispersion_real
_atom_type_scat_dispersion_imag
_atom_type_scat_source
C C 0.0033 0.0016 'International Tables Vol C Tables 4.2.6.8 and 6.1.1.4'
H H 0.0000 0.0000 'International Tables Vol C Tables 4.2.6.8 and 6.1.1.4'
B B 0.0013 0.0007 'International Tables Vol C Tables 4.2.6.8 and 6.1.1.4'
O O 0.0106 0.0060 'International Tables Vol C Tables 4.2.6.8 and 6.1.1.4'
P P 0.1023 0.0942 'International Tables Vol C Tables 4.2.6.8 and 6.1.1.4'
Cl Cl 0.1484 0.1585 'International Tables Vol C Tables 4.2.6.8 and 6.1.1.4'
Fe Fe 0.3463 0.8444 'International Tables Vol C Tables 4.2.6.8 and 6.1.1.4'

loop_
_geom_angle_atom_site_label_1
_geom_angle_atom_site_label_2
_geom_angle_atom_site_label_3
_geom_angle
_geom_angle_site_symmetry_1
_geom_angle_site_symmetry_3
_geom_angle_publ_flag
C65 Fe6 C61 99.1(3) . . ?
C65 Fe6 C63 94.6(3) . . ?
C61 Fe6 C63 92.6(3) . . ?
C65 Fe6 B10 79.1(3) . . ?
C61 Fe6 B10 161.4(3) . . ?
C63 Fe6 B10 105.9(3) . . ?
C65 Fe6 B3 169.5(3) . . ?
C61 Fe6 B3 90.8(3) . . ?
C63 Fe6 B3 88.6(3) . . ?
B10 Fe6 B3 90.4(3) . . ?
C65 Fe6 B7 122.3(3) . . ?
C61 Fe6 B7 138.5(3) . . ?
C63 Fe6 B7 81.9(3) . . ?
B10 Fe6 B7 48.0(2) . . ?
B3 Fe6 B7 48.2(3) . . ?
C65 Fe6 B9 91.8(3) . . ?
C61 Fe6 B9 113.2(3) . . ?
C63 Fe6 B9 152.1(3) . . ?
B10 Fe6 B9 48.8(3) . . ?
B3 Fe6 B9 80.9(2) . . ?
B7 Fe6 B9 71.8(2) . . ?
C65 Fe6 B2 125.3(3) . . ?
C61 Fe6 B2 76.0(3) . . ?
C63 Fe6 B2 139.6(3) . . ?
B10 Fe6 B2 89.9(3) . . ?
B3 Fe6 B2 53.7(3) . . ?
B7 Fe6 B2 82.0(2) . . ?
B9 Fe6 B2 46.4(2) . . ?
C26 P9 C20 108.3(3) . . ?
C26 P9 C91 104.8(3) . . ?
C20 P9 C91 106.4(2) . . ?
C26 P9 B9 116.3(3) . . ?
C20 P9 B9 110.4(3) . . ?
C91 P9 B9 110.0(3) . . ?
B5 C1 B2 69.6(4) . . ?
B5 C1 B3 111.5(5) . . ?
B2 C1 B3 78.6(4) . . ?
B5 C1 B4 68.8(4) . . ?
B2 C1 B4 111.1(5) . . ?
B3 C1 B4 69.2(4) . . ?
B5 C1 H1 126.6 . . ?
B2 C1 H1 121.8 . . ?
B3 C1 H1 121.8 . . ?
B4 C1 H1 127.0 . . ?
C25 C20 C21 119.4(5) . . ?
C25 C20 P9 119.6(4) . . ?
C21 C20 P9 120.8(4) . . ?
C22 C21 C20 119.6(5) . . ?
C22 C21 H21 120.2 . . ?
C20 C21 H21 120.2 . . ?
C23 C22 C21 120.8(6) . . ?
C23 C22 H22 119.6 . . ?
C21 C22 H22 119.6 . . ?
C22 C23 C24 120.2(6) . . ?
C22 C23 H23 119.9 . . ?
C24 C23 H23 119.9 . . ?
C23 C24 C25 119.9(6) . . ?
C23 C24 H24 120.1 . . ?
C25 C24 H24 120.1 . . ?
C20 C25 C24 120.0(5) . . ?
C20 C25 H25 120.0 . . ?
C24 C25 H25 120.0 . . ?
C27 C26 C31 120.1(5) . . ?
C27 C26 P9 121.1(4) . . ?
C31 C26 P9 118.8(4) . . ?
C26 C27 C28 120.0(6) . . ?
C26 C27 H27 120.0 . . ?
C28 C27 H27 120.0 . . ?
C29 C28 C27 120.0(6) . . ?
C29 C28 H28 120.0 . . ?
C27 C28 H28 120.0 . . ?
C28 C29 C30 119.8(6) . . ?
C28 C29 H29 120.1 . . ?
C30 C29 H29 120.1 . . ?
C31 C30 C29 121.1(6) . . ?
C31 C30 H30 119.5 . . ?
C29 C30 H30 119.5 . . ?
C30 C31 C26 119.0(6) . . ?
C30 C31 H31 120.5 . . ?
C26 C31 H31 120.5 . . ?
O62 C61 Fe6 176.6(7) . . ?
O64 C63 Fe6 177.6(6) . . ?
O66 C65 Fe6 179.8(7) . . ?
Cl92 C91 P9 112.9(3) . . ?
Cl92 C91 H91A 109.0 . . ?
P9 C91 H91A 109.0 . . ?
Cl92 C91 H91B 109.0 . . ?
P9 C91 H91B 109.0 . . ?
H91A C91 H91B 107.8 . . ?
C1 B2 B9 107.9(5) . . ?
C1 B2 B5 55.0(4) . . ?
B9 B2 B5 60.3(4) . . ?
C1 B2 B3 50.8(3) . . ?
B9 B2 B3 99.5(4) . . ?
B5 B2 B3 86.4(4) . . ?
C1 B2 Fe6 110.9(4) . . ?
B9 B2 Fe6 66.8(3) . . ?
B5 B2 Fe6 111.3(4) . . ?
B3 B2 Fe6 62.1(3) . . ?
C1 B2 H2 123.3 . . ?
B9 B2 H2 120.3 . . ?
B5 B2 H2 129.1 . . ?
B3 B2 H2 135.4 . . ?
Fe6 B2 H2 114.1 . . ?
C1 B3 B7 108.2(5) . . ?
C1 B3 B4 55.8(4) . . ?
B7 B3 B4 59.6(4) . . ?
C1 B3 B2 50.7(3) . . ?
B7 B3 B2 100.1(4) . . ?
B4 B3 B2 86.8(4) . . ?
C1 B3 Fe6 113.0(4) . . ?
B7 B3 Fe6 66.4(3) . . ?
B4 B3 Fe6 111.5(4) . . ?
B2 B3 Fe6 64.3(3) . . ?
C1 B3 H3 122.6 . . ?
B7 B3 H3 120.8 . . ?
B4 B3 H3 129.3 . . ?
B2 B3 H3 134.6 . . ?
Fe6 B3 H3 112.9 . . ?
C1 B4 B8 108.6(5) . . ?
C1 B4 B5 55.0(4) . . ?
B8 B4 B5 60.6(4) . . ?
C1 B4 B7 108.0(5) . . ?
B8 B4 B7 61.3(4) . . ?
B5 B4 B7 103.9(4) . . ?
C1 B4 B3 55.0(4) . . ?
B8 B4 B3 104.4(4) . . ?
B5 B4 B3 93.0(4) . . ?
B7 B4 B3 60.1(4) . . ?
C1 B4 H4 122.7 . . ?
B8 B4 H4 120.0 . . ?
B5 B4 H4 129.1 . . ?
B7 B4 H4 120.6 . . ?
B3 B4 H4 129.1 . . ?
C1 B5 B4 56.2(4) . . ?
C1 B5 B9 106.9(5) . . ?
B4 B5 B9 102.5(5) . . ?
C1 B5 B8 108.2(5) . . ?
B4 B5 B8 59.0(4) . . ?
B9 B5 B8 61.5(4) . . ?
C1 B5 B2 55.4(4) . . ?
B4 B5 B2 93.7(5) . . ?
B9 B5 B2 58.8(4) . . ?
B8 B5 B2 104.0(5) . . ?
C1 B5 H5 122.5 . . ?
B4 B5 H5 129.2 . . ?
B9 B5 H5 121.7 . . ?
B8 B5 H5 120.5 . . ?
B2 B5 H5 128.9 . . ?
B10 B7 B4 112.2(5) . . ?
B10 B7 B3 116.5(5) . . ?
B4 B7 B3 60.3(4) . . ?
B10 B7 B8 57.2(4) . . ?
B4 B7 B8 58.6(4) . . ?
B3 B7 B8 102.6(5) . . ?
B10 B7 Fe6 61.0(3) . . ?
B4 B7 Fe6 111.3(4) . . ?
B3 B7 Fe6 65.4(3) . . ?
B8 B7 Fe6 98.8(4) . . ?
B10 B7 H7 117.4 . . ?
B4 B7 H7 119.3 . . ?
B3 B7 H7 118.6 . . ?
B8 B7 H7 130.5 . . ?
Fe6 B7 H7 122.1 . . ?
B10 B8 B4 115.5(5) . . ?
B10 B8 B5 115.8(5) . . ?
B4 B8 B5 60.4(4) . . ?
B10 B8 B7 59.3(4) . . ?
B4 B8 B7 60.1(4) . . ?
B5 B8 B7 103.0(5) . . ?
B10 B8 B9 60.4(4) . . ?
B4 B8 B9 102.0(4) . . ?
B5 B8 B9 59.3(3) . . ?
B7 B8 B9 91.5(4) . . ?
B10 B8 H8 114.8 . . ?
B4 B8 H8 119.9 . . ?
B5 B8 H8 119.7 . . ?
B7 B8 H8 130.3 . . ?
B9 B8 H8 130.7 . . ?
B2 B9 B10 117.5(5) . . ?
B2 B9 B5 60.8(4) . . ?
B10 B9 B5 112.0(5) . . ?
B2 B9 B8 103.8(4) . . ?
B10 B9 B8 56.2(3) . . ?
B5 B9 B8 59.3(4) . . ?
B2 B9 P9 124.4(4) . . ?
B10 B9 P9 114.6(4) . . ?
B5 B9 P9 114.6(4) . . ?
B8 B9 P9 120.6(4) . . ?
B2 B9 Fe6 66.8(3) . . ?
B10 B9 Fe6 60.0(3) . . ?
B5 B9 Fe6 111.6(4) . . ?
B8 B9 Fe6 97.2(3) . . ?
P9 B9 Fe6 130.6(3) . . ?
B8 B10 B7 63.5(4) . . ?
B8 B10 B9 63.4(4) . . ?
B7 B10 B9 95.7(4) . . ?
B8 B10 Fe6 109.3(4) . . ?
B7 B10 Fe6 70.9(3) . . ?
B9 B10 Fe6 71.2(3) . . ?
B8 B10 H10 128.8 . . ?
B7 B10 H10 132.1 . . ?
B9 B10 H10 132.0 . . ?
Fe6 B10 H10 121.9 . . ?

loop_
_geom_bond_atom_site_label_1
_geom_bond_atom_site_label_2
_geom_bond_distance
_geom_bond_site_symmetry_2
_geom_bond_publ_flag
Fe6 C65 1.763(6) . ?
Fe6 C61 1.775(8) . ?
Fe6 C63 1.780(7) . ?
Fe6 B10 2.052(6) . ?
Fe6 B3 2.200(6) . ?
Fe6 B7 2.216(7) . ?
Fe6 B9 2.242(6) . ?
Fe6 B2 2.243(7) . ?
Cl92 C91 1.778(5) . ?
P9 C26 1.805(6) . ?
P9 C20 1.805(6) . ?
P9 C91 1.812(5) . ?
P9 B9 1.936(7) . ?
O62 C61 1.156(8) . ?
O64 C63 1.137(7) . ?
O66 C65 1.161(7) . ?
C1 B5 1.577(9) . ?
C1 B2 1.583(8) . ?
C1 B3 1.585(9) . ?
C1 B4 1.599(9) . ?
C1 H1 1.1200 . ?
C20 C25 1.386(7) . ?
C20 C21 1.391(7) . ?
C21 C22 1.377(8) . ?
C21 H21 0.9500 . ?
C22 C23 1.370(8) . ?
C22 H22 0.9500 . ?
C23 C24 1.371(8) . ?
C23 H23 0.9500 . ?
C24 C25 1.390(8) . ?
C24 H24 0.9500 . ?
C25 H25 0.9500 . ?
C26 C27 1.379(8) . ?
C26 C31 1.397(7) . ?
C27 C28 1.382(8) . ?
C27 H27 0.9500 . ?
C28 C29 1.374(9) . ?
C28 H28 0.9500 . ?
C29 C30 1.381(9) . ?
C29 H29 0.9500 . ?
C30 C31 1.370(8) . ?
C30 H30 0.9500 . ?
C31 H31 0.9500 . ?
C91 H91A 0.9900 . ?
C91 H91B 0.9900 . ?
B2 B9 1.767(9) . ?
B2 B5 1.804(10) . ?
B2 B3 2.006(10) . ?
B2 H2 1.1200 . ?
B3 B7 1.805(10) . ?
B3 B4 1.808(9) . ?
B3 H3 1.1200 . ?
B4 B8 1.767(9) . ?
B4 B5 1.793(10) . ?
B4 B7 1.794(9) . ?
B4 H4 1.1200 . ?
B5 B9 1.795(9) . ?
B5 B8 1.795(9) . ?
B5 H5 1.1200 . ?
B7 B10 1.743(9) . ?
B7 B8 1.815(9) . ?
B7 H7 1.1200 . ?
B8 B10 1.705(8) . ?
B8 B9 1.835(9) . ?
B8 H8 1.1200 . ?
B9 B10 1.783(10) . ?
B10 H10 1.1200 . ?
